data_7043267
loop_
_publ_author_name
'Guo, Qianqian'
'Englert, Ulli'

_publ_section_title
;
 Neutral mixed-metal coordination polymers based on a ditopic
 acetylacetonate, Mg(II) and Ag(I): syntheses, characterization and
 solvent-dependent topologies
;
_journal_name_full 'Dalton Trans.'
_journal_paper_doi 10.1039/C7DT01283G
_journal_year 2017
_chemical_formula_moiety 'C12 H12 Mg N2 O4, 2(H2 O)'
_chemical_formula_sum 'C12 H16 Mg N2 O6'
_chemical_formula_weight 308.58
_chemical_name_systematic
;
 ?
;
_space_group_crystal_system monoclinic
_space_group_IT_number 15
_space_group_name_Hall '-C 2yc'
_space_group_name_H-M_alt 'C 1 2/c 1'
_symmetry_space_group_name_Hall '-C 2yc'
_symmetry_space_group_name_H-M 'C 1 2/c 1'
_atom_sites_solution_hydrogens mixed
_audit_creation_method SHELXL-2013
_audit_update_record
;
2017-04-03 deposited with the CCDC.
2017-06-06 downloaded from the CCDC.
;
_cell_angle_alpha 90
_cell_angle_beta 98.469(12)
_cell_angle_gamma 90
_cell_formula_units_Z 4
_cell_length_a 9.000(7)
_cell_length_b 12.629(9)
_cell_length_c 13.957(10)
_cell_measurement_reflns_used 526
_cell_measurement_temperature 293(2)
_cell_measurement_theta_max 21.72
_cell_measurement_theta_min 2.95
_cell_volume 1569(2)
_computing_cell_refinement 'SAINT (Bruker, 2009)'
_computing_data_collection 'SMART (Bruker, 2002)'
_computing_data_reduction 'SAINT (Bruker, 2009)'
_computing_molecular_graphics 'PLATON (Spek, 2009)'
_computing_publication_material 'SHELXL-2013 (Sheldrick, 2013)'
_computing_structure_refinement 'SHELXL-2013 (Sheldrick, 2013)'
_computing_structure_solution 'SHELXS97 (Sheldrick, 2008)'
_diffrn_ambient_temperature 293(2)
_diffrn_measured_fraction_theta_full 0.998
_diffrn_measured_fraction_theta_max 0.992
_diffrn_measurement_device_type 'CCD area detector'
_diffrn_measurement_method '\w scans'
_diffrn_radiation_type MoK\a
_diffrn_radiation_wavelength 0.71073
_diffrn_reflns_av_R_equivalents 0.0992
_diffrn_reflns_av_unetI/netI 0.0729
_diffrn_reflns_Laue_measured_fraction_full 0.998
_diffrn_reflns_Laue_measured_fraction_max 0.992
_diffrn_reflns_limit_h_max 11
_diffrn_reflns_limit_h_min -11
_diffrn_reflns_limit_k_max 14
_diffrn_reflns_limit_k_min -15
_diffrn_reflns_limit_l_max 17
_diffrn_reflns_limit_l_min -17
_diffrn_reflns_number 6836
_diffrn_reflns_point_group_measured_fraction_full 0.998
_diffrn_reflns_point_group_measured_fraction_max 0.992
_diffrn_reflns_theta_full 25.242
_diffrn_reflns_theta_max 26.288
_diffrn_reflns_theta_min 2.799
_diffrn_source 'Incoatec microsource'
_exptl_absorpt_coefficient_mu 0.139
_exptl_absorpt_correction_T_max 0.7454
_exptl_absorpt_correction_T_min 0.3930
_exptl_absorpt_correction_type multi-scan
_exptl_absorpt_process_details SADABS
_exptl_crystal_colour colourless
_exptl_crystal_density_diffrn 1.306
_exptl_crystal_description plate
_exptl_crystal_F_000 648
_exptl_crystal_recrystallization_method 'Re-crystallisation from solvent: methanol'
_exptl_crystal_size_max 0.240
_exptl_crystal_size_mid 0.210
_exptl_crystal_size_min 0.140
_refine_diff_density_max 0.243
_refine_diff_density_min -0.254
_refine_diff_density_rms 0.052
_refine_ls_extinction_method none
_refine_ls_goodness_of_fit_ref 1.023
_refine_ls_hydrogen_treatment mixed
_refine_ls_matrix_type full
_refine_ls_number_parameters 106
_refine_ls_number_reflns 1583
_refine_ls_number_restraints 2
_refine_ls_restrained_S_all 1.023
_refine_ls_R_factor_all 0.1159
_refine_ls_R_factor_gt 0.0611
_refine_ls_shift/su_max 0.038
_refine_ls_shift/su_mean 0.002
_refine_ls_structure_factor_coef Fsqd
_refine_ls_weighting_details 'w=1/[\s^2^(Fo^2^)+(0.0718P)^2^] where P=(Fo^2^+2Fc^2^)/3'
_refine_ls_weighting_scheme calc
_refine_ls_wR_factor_gt 0.1516
_refine_ls_wR_factor_ref 0.1737
_reflns_Friedel_coverage 0.000
_reflns_number_gt 819
_reflns_number_total 1583
_reflns_threshold_expression 'I > 2\s(I)'
_cod_data_source_file c7dt01283g2.cif
_cod_data_source_block 1
_cod_database_code 7043267
_shelx_space_group_comment
;
The symmetry employed for this shelxl refinement is uniquely defined
by the following loop, which should always be used as a source of
symmetry information in preference to the above space-group names.
They are only intended as comments.
;
_shelx_estimated_absorpt_t_min 0.967
_shelx_estimated_absorpt_t_max 0.981
_shelxl_version_number 2013-4

loop_
_space_group_symop_operation_xyz
'x, y, z'
'-x, y, -z+1/2'
'x+1/2, y+1/2, z'
'-x+1/2, y+1/2, -z+1/2'
'-x, -y, -z'
'x, -y, z-1/2'
'-x+1/2, -y+1/2, -z'
'x+1/2, -y+1/2, z-1/2'

loop_
_atom_site_label
_atom_site_type_symbol
_atom_site_fract_x
_atom_site_fract_y
_atom_site_fract_z
_atom_site_U_iso_or_equiv
_atom_site_adp_type
_atom_site_occupancy
_atom_site_site_symmetry_order
_atom_site_calc_flag
_atom_site_refinement_flags_posn
_atom_site_refinement_flags_adp
_atom_site_refinement_flags_occupancy
Mg1 Mg 0.5000 0.30695(11) 0.7500 0.0411(4) Uani 1 2 d S T P
O1 O 0.6327(2) 0.19789(15) 0.69630(15) 0.0578(6) Uani 1 1 d . . .
O2 O 0.6382(2) 0.41498(15) 0.70179(14) 0.0568(6) Uani 1 1 d . . .
C1 C 0.8194(5) 0.1065(3) 0.6276(3) 0.0962(15) Uani 1 1 d . . .
H1A H 0.9150 0.0964 0.6671 0.144 Uiso 1 1 calc R U .
H1B H 0.8331 0.1114 0.5608 0.144 Uiso 1 1 calc R U .
H1C H 0.7551 0.0475 0.6359 0.144 Uiso 1 1 calc R U .
C2 C 0.7487(4) 0.2069(3) 0.6573(2) 0.0545(9) Uani 1 1 d . . .
C3 C 0.8117(3) 0.3065(3) 0.6384(2) 0.0510(8) Uani 1 1 d . . .
C4 C 0.7517(3) 0.4057(3) 0.6602(2) 0.0576(10) Uani 1 1 d . . .
C5 C 0.8222(5) 0.5070(3) 0.6306(3) 0.1097(17) Uani 1 1 d . . .
H5A H 0.7553 0.5652 0.6358 0.165 Uiso 1 1 calc R U .
H5B H 0.8407 0.5009 0.5648 0.165 Uiso 1 1 calc R U .
H5C H 0.9154 0.5191 0.6723 0.165 Uiso 1 1 calc R U .
C6 C 0.9440(3) 0.3058(3) 0.5939(2) 0.0697(11) Uani 1 1 d . . .
N1 N 1.0500(3) 0.3050(3) 0.5579(2) 0.0999(13) Uani 1 1 d . . .
O3 O 0.3687(3) 0.3048(2) 0.61427(17) 0.0682(8) Uani 1 1 d D . .
H3A H 0.401(5) 0.268(3) 0.571(3) 0.128(18) Uiso 1 1 d D . .
H3B H 0.274(2) 0.305(3) 0.601(3) 0.096(15) Uiso 1 1 d D . .

loop_
_atom_site_aniso_label
_atom_site_aniso_U_11
_atom_site_aniso_U_22
_atom_site_aniso_U_33
_atom_site_aniso_U_23
_atom_site_aniso_U_13
_atom_site_aniso_U_12
Mg1 0.0354(8) 0.0437(9) 0.0472(8) 0.000 0.0162(5) 0.000
O1 0.0635(14) 0.0502(14) 0.0665(14) 0.0091(11) 0.0319(11) 0.0128(11)
O2 0.0593(14) 0.0504(15) 0.0685(14) -0.0103(11) 0.0353(11) -0.0106(10)
C1 0.125(3) 0.086(3) 0.092(3) 0.026(2) 0.063(2) 0.060(3)
C2 0.057(2) 0.069(3) 0.0398(17) 0.0099(16) 0.0175(14) 0.0260(18)
C3 0.0354(15) 0.079(2) 0.0401(16) -0.0084(17) 0.0121(12) 0.0000(17)
C4 0.056(2) 0.069(3) 0.0529(19) -0.0199(17) 0.0264(15) -0.0263(17)
C5 0.140(4) 0.086(3) 0.125(3) -0.051(3) 0.096(3) -0.069(3)
C6 0.0391(19) 0.121(4) 0.0508(19) -0.0123(19) 0.0120(14) 0.0001(19)
N1 0.0522(19) 0.175(4) 0.079(2) -0.027(2) 0.0312(16) -0.004(2)
O3 0.0455(15) 0.107(2) 0.0525(14) -0.0130(14) 0.0083(11) 0.0041(14)

loop_
_atom_type_symbol
_atom_type_description
_atom_type_scat_dispersion_real
_atom_type_scat_dispersion_imag
_atom_type_scat_source
C C 0.0033 0.0016 'International Tables Vol C Tables 4.2.6.8 and 6.1.1.4'
H H 0.0000 0.0000 'International Tables Vol C Tables 4.2.6.8 and 6.1.1.4'
N N 0.0061 0.0033 'International Tables Vol C Tables 4.2.6.8 and 6.1.1.4'
O O 0.0106 0.0060 'International Tables Vol C Tables 4.2.6.8 and 6.1.1.4'
Mg Mg 0.0486 0.0363 'International Tables Vol C Tables 4.2.6.8 and 6.1.1.4'

loop_
_geom_angle_atom_site_label_1
_geom_angle_atom_site_label_2
_geom_angle_atom_site_label_3
_geom_angle
_geom_angle_site_symmetry_1
_geom_angle_site_symmetry_3
O2 Mg1 O2 95.37(13) 2_656 .
O2 Mg1 O1 177.61(8) 2_656 .
O2 Mg1 O1 84.91(9) . .
O2 Mg1 O1 84.91(9) 2_656 2_656
O2 Mg1 O1 177.60(8) . 2_656
O1 Mg1 O1 94.91(13) . 2_656
O2 Mg1 O3 90.04(11) 2_656 2_656
O2 Mg1 O3 90.99(11) . 2_656
O1 Mg1 O3 92.33(11) . 2_656
O1 Mg1 O3 86.63(11) 2_656 2_656
O2 Mg1 O3 90.99(10) 2_656 .
O2 Mg1 O3 90.04(11) . .
O1 Mg1 O3 86.63(11) . .
O1 Mg1 O3 92.33(11) 2_656 .
O3 Mg1 O3 178.47(18) 2_656 .
C2 O1 Mg1 132.1(2) . .
C4 O2 Mg1 132.3(2) . .
C2 C1 H1A 109.5 . .
C2 C1 H1B 109.5 . .
H1A C1 H1B 109.5 . .
C2 C1 H1C 109.5 . .
H1A C1 H1C 109.5 . .
H1B C1 H1C 109.5 . .
O1 C2 C3 122.9(3) . .
O1 C2 C1 117.2(3) . .
C3 C2 C1 119.9(3) . .
C4 C3 C2 124.6(3) . .
C4 C3 C6 118.0(3) . .
C2 C3 C6 117.4(3) . .
O2 C4 C3 123.1(3) . .
O2 C4 C5 116.8(3) . .
C3 C4 C5 120.1(3) . .
C4 C5 H5A 109.5 . .
C4 C5 H5B 109.5 . .
H5A C5 H5B 109.5 . .
C4 C5 H5C 109.5 . .
H5A C5 H5C 109.5 . .
H5B C5 H5C 109.5 . .
N1 C6 C3 179.7(5) . .
Mg1 O3 H3A 116(3) . .
Mg1 O3 H3B 128(3) . .
H3A O3 H3B 107(4) . .

loop_
_geom_bond_atom_site_label_1
_geom_bond_atom_site_label_2
_geom_bond_distance
_geom_bond_site_symmetry_2
Mg1 O2 2.026(2) 2_656
Mg1 O2 2.026(2) .
Mg1 O1 2.037(2) .
Mg1 O1 2.037(2) 2_656
Mg1 O3 2.080(3) 2_656
Mg1 O3 2.080(3) .
O1 C2 1.251(3) .
O2 C4 1.253(3) .
C1 C2 1.505(4) .
C1 H1A 0.9600 .
C1 H1B 0.9600 .
C1 H1C 0.9600 .
C2 C3 1.420(4) .
C3 C4 1.415(4) .
C3 C6 1.422(4) .
C4 C5 1.513(4) .
C5 H5A 0.9600 .
C5 H5B 0.9600 .
C5 H5C 0.9600 .
C6 N1 1.142(4) .
O3 H3A 0.842(19) .
O3 H3B 0.845(19) .
